data_7015885
loop_
_publ_author_name
'Linti, Gerald'
'Zessin, Thomas'

_publ_section_title
;
 Synthesis, structure and reactions of an amidinate stabilised
 trigallane.
;
_journal_issue 20
_journal_name_full 'Dalton transactions (Cambridge, England : 2003)'
_journal_page_first 5591
_journal_page_last 5598
_journal_paper_doi 10.1039/c1dt10209e
_journal_volume 40
_journal_year 2011
_chemical_formula_moiety
;C54 H99 Ga3 I N7, 3(C4 H8
O)
;
_chemical_formula_sum 'C66 H123 Ga3 I N7 O3'
_chemical_formula_weight 1398.77
_chemical_name_common
;
N,N'-dicyclohexylneopentylamidinato-isopropylimino-
gallium(ii)-N,N' -dicyclohexylneopentylamidinato-iodo-gallium(ii)-N,N' -
dicyclohexylneopentylamidinato-gallium(i)
;
_chemical_name_systematic
;
N,N'-dicyclohexylneopentylamidinato-isopropylimino-gallium(II)-N,N'
-dicyclohexylneopentylamidinato-iodo-gallium(II)-N,N'
-dicyclohexylneopentylamidinato-gallium(I)
;
_chemical_temperature_decomposition 533
_space_group_IT_number 9
_symmetry_cell_setting monoclinic
_symmetry_Int_Tables_number 9
_symmetry_space_group_name_Hall 'C -2yc'
_symmetry_space_group_name_H-M 'C 1 c 1'
_atom_sites_solution_hydrogens geom
_atom_sites_solution_primary direct
_atom_sites_solution_secondary difmap
_audit_creation_method SHELXL-97
_cell_angle_alpha 90.00
_cell_angle_beta 95.17(3)
_cell_angle_gamma 90.00
_cell_formula_units_Z 4
_cell_length_a 13.184(3)
_cell_length_b 30.314(6)
_cell_length_c 17.950(4)
_cell_measurement_temperature 200(2)
_cell_volume 7145(3)
_computing_structure_refinement 'SHELXL-97 (Sheldrick, 1997)'
_computing_structure_solution 'SHELXS-97 (Sheldrick, 1990)'
_diffrn_ambient_temperature 200(2)
_diffrn_measured_fraction_theta_full 0.986
_diffrn_measured_fraction_theta_max 0.986
_diffrn_radiation_monochromator graphite
_diffrn_radiation_probe x-ray
_diffrn_radiation_type MoK\a
_diffrn_radiation_wavelength 0.71073
_diffrn_reflns_av_R_equivalents 0.1485
_diffrn_reflns_av_sigmaI/netI 0.2570
_diffrn_reflns_limit_h_max 15
_diffrn_reflns_limit_h_min -15
_diffrn_reflns_limit_k_max 33
_diffrn_reflns_limit_k_min -34
_diffrn_reflns_limit_l_max 20
_diffrn_reflns_limit_l_min -20
_diffrn_reflns_number 23360
_diffrn_reflns_theta_full 24.26
_diffrn_reflns_theta_max 24.26
_diffrn_reflns_theta_min 1.76
_diffrn_source 'fine-focus sealed tube'
_exptl_absorpt_coefficient_mu 1.601
_exptl_absorpt_correction_T_max 0.8727
_exptl_absorpt_correction_T_min 0.5012
_exptl_absorpt_correction_type numerical
_exptl_crystal_colour colourless
_exptl_crystal_density_diffrn 1.300
_exptl_crystal_density_method 'not measured'
_exptl_crystal_description plates
_exptl_crystal_F_000 2952
_exptl_crystal_recrystallization_method 'from tetrahydrofurane'
_exptl_crystal_size_max 0.258
_exptl_crystal_size_mid 0.202
_exptl_crystal_size_min 0.089
_refine_diff_density_max 1.612
_refine_diff_density_min -0.845
_refine_diff_density_rms 0.115
_refine_ls_abs_structure_details 'Flack H D (1983), Acta Cryst. A39, 876-881'
_refine_ls_abs_structure_Flack -0.01(3)
_refine_ls_extinction_method none
_refine_ls_goodness_of_fit_ref 0.769
_refine_ls_hydrogen_treatment constr
_refine_ls_matrix_type full
_refine_ls_number_parameters 721
_refine_ls_number_reflns 10854
_refine_ls_number_restraints 40
_refine_ls_restrained_S_all 0.770
_refine_ls_R_factor_all 0.1440
_refine_ls_R_factor_gt 0.0676
_refine_ls_shift/su_max 0.007
_refine_ls_shift/su_mean 0.000
_refine_ls_structure_factor_coef Fsqd
_refine_ls_weighting_details 'calc w=1/[\s^2^(Fo^2^)+(0.0324P)^2^+0.0000P] where P=(Fo^2^+2Fc^2^)/3'
_refine_ls_weighting_scheme calc
_refine_ls_wR_factor_gt 0.1358
_refine_ls_wR_factor_ref 0.1640
_reflns_number_gt 4701
_reflns_number_total 10854
_reflns_threshold_expression >2sigma(I)
_cod_data_source_file c1dt10209e.txt
_cod_data_source_block 4
_cod_depositor_comments
;
The following automatic conversions were performed:
'_exptl_absorpt_correction_type' value 'Numerical' changed to 'numerical'
according to '/home/saulius/struct/CIF-dictionaries/cif_core.dic'
dictionary named 'cif_core.dic' version 2.4.1 from 2010-06-29.

Automatic conversion script
Id: cif_fix_enum 1555 2011-01-17 13:19:09Z saulius 

The following automatic conversions were performed:

'_chemical_melting_point' tag was changed to
'_chemical_temperature_decomposition' since the value had been '533
(dec)'. The value '533 (dec)' was changed to '533'.

Automatic conversion script
Id: cif_fix_values 1569 2011-02-09 13:29:24Z adriana 
;
_cod_original_cell_volume 7145(2)
_cod_original_sg_symbol_H-M 'C c'
_cod_database_code 7015885

loop_
_symmetry_equiv_pos_as_xyz
'x, y, z'
'x, -y, z+1/2'
'x+1/2, y+1/2, z'
'x+1/2, -y+1/2, z+1/2'

loop_
_atom_site_label
_atom_site_type_symbol
_atom_site_fract_x
_atom_site_fract_y
_atom_site_fract_z
_atom_site_U_iso_or_equiv
_atom_site_adp_type
_atom_site_occupancy
_atom_site_symmetry_multiplicity
_atom_site_calc_flag
_atom_site_refinement_flags
_atom_site_disorder_assembly
_atom_site_disorder_group
Ga1 Ga -0.14844(8) 0.40267(4) 0.25880(6) 0.0418(3) Uani 1 1 d . . .
Ga2 Ga -0.13406(7) 0.36135(3) 0.14506(6) 0.0339(3) Uani 1 1 d . . .
Ga3 Ga 0.00437(8) 0.31064(4) 0.12549(7) 0.0376(3) Uani 1 1 d . . .
I1 I 0.00656(8) 0.45271(4) 0.29019(7) 0.1018(4) Uani 1 1 d . . .
N1 N -0.1850(6) 0.3779(3) 0.3523(4) 0.039(2) Uani 1 1 d . . .
N2 N -0.2700(7) 0.4306(3) 0.2960(5) 0.043(2) Uani 1 1 d . . .
N3 N -0.2659(6) 0.3403(3) 0.0997(5) 0.048(3) Uani 1 1 d . . .
N4 N -0.1868(5) 0.3946(2) 0.0545(4) 0.032(2) Uani 1 1 d . . .
N5 N 0.1412(6) 0.3279(3) 0.1046(5) 0.040(2) Uani 1 1 d . . .
N6 N 0.0361(6) 0.2911(3) 0.0253(4) 0.044(2) Uani 1 1 d . . .
C1 C -0.2681(7) 0.4041(4) 0.3557(6) 0.042(3) Uani 1 1 d . . .
C2 C -0.3468(8) 0.4045(4) 0.4101(6) 0.053(3) Uani 1 1 d . . .
C3 C -0.3523(9) 0.4482(4) 0.4512(7) 0.067(4) Uani 1 1 d . . .
H3A H -0.3587 0.4724 0.4148 0.101 Uiso 1 1 calc R . .
H3B H -0.2901 0.4523 0.4848 0.101 Uiso 1 1 calc R . .
H3C H -0.4115 0.4482 0.4805 0.101 Uiso 1 1 calc R . .
C4 C -0.4512(8) 0.3947(4) 0.3656(8) 0.068(4) Uani 1 1 d . . .
H4A H -0.4664 0.4178 0.3281 0.102 Uiso 1 1 calc R . .
H4B H -0.5047 0.3941 0.4000 0.102 Uiso 1 1 calc R . .
H4C H -0.4481 0.3661 0.3406 0.102 Uiso 1 1 calc R . .
C5 C -0.3340(10) 0.3662(4) 0.4678(7) 0.083(4) Uani 1 1 d . . .
H5A H -0.2678 0.3688 0.4971 0.124 Uiso 1 1 calc R . .
H5B H -0.3375 0.3379 0.4412 0.124 Uiso 1 1 calc R . .
H5C H -0.3885 0.3676 0.5013 0.124 Uiso 1 1 calc R . .
C6 C -0.1361(8) 0.3456(4) 0.4033(7) 0.054(3) Uani 1 1 d . . .
H6A H -0.1883 0.3275 0.4265 0.064 Uiso 1 1 calc R . .
C7 C -0.0659(10) 0.3698(4) 0.4649(7) 0.073(4) Uani 1 1 d . . .
H7A H -0.0191 0.3897 0.4407 0.087 Uiso 1 1 calc R . .
H7B H -0.1084 0.3882 0.4955 0.087 Uiso 1 1 calc R . .
C8 C -0.0047(11) 0.3382(5) 0.5148(8) 0.097(5) Uani 1 1 d . . .
H8A H -0.0510 0.3196 0.5420 0.116 Uiso 1 1 calc R . .
H8B H 0.0401 0.3548 0.5521 0.116 Uiso 1 1 calc R . .
C9 C 0.0605(9) 0.3086(4) 0.4684(7) 0.071(4) Uani 1 1 d . . .
H9A H 0.1104 0.3272 0.4449 0.085 Uiso 1 1 calc R . .
H9B H 0.0991 0.2876 0.5023 0.085 Uiso 1 1 calc R . .
C10 C -0.0003(9) 0.2834(4) 0.4092(7) 0.062(4) Uani 1 1 d . . .
H10A H -0.0435 0.2616 0.4324 0.074 Uiso 1 1 calc R . .
H10B H 0.0460 0.2672 0.3784 0.074 Uiso 1 1 calc R . .
C11 C -0.0714(8) 0.3165(4) 0.3564(6) 0.056(3) Uani 1 1 d . . .
H11A H -0.0279 0.3353 0.3274 0.067 Uiso 1 1 calc R . .
H11B H -0.1166 0.2990 0.3206 0.067 Uiso 1 1 calc R . .
C12 C -0.3367(9) 0.4657(3) 0.2720(5) 0.049(3) Uani 1 1 d . . .
H12A H -0.3911 0.4685 0.3071 0.059 Uiso 1 1 calc R . .
C13 C -0.3851(9) 0.4553(4) 0.1938(6) 0.056(3) Uani 1 1 d . . .
H13A H -0.4279 0.4285 0.1956 0.067 Uiso 1 1 calc R . .
H13B H -0.3310 0.4491 0.1604 0.067 Uiso 1 1 calc R . .
C14 C -0.4518(9) 0.4945(3) 0.1615(7) 0.056(3) Uani 1 1 d . . .
H14A H -0.4811 0.4868 0.1104 0.067 Uiso 1 1 calc R . .
H14B H -0.5090 0.4989 0.1929 0.067 Uiso 1 1 calc R . .
C15 C -0.3919(11) 0.5378(4) 0.1583(7) 0.075(4) Uani 1 1 d . . .
H15A H -0.3378 0.5348 0.1238 0.090 Uiso 1 1 calc R . .
H15B H -0.4378 0.5622 0.1405 0.090 Uiso 1 1 calc R . .
C16 C -0.3456(10) 0.5467(4) 0.2375(7) 0.066(4) Uani 1 1 d . . .
H16A H -0.3045 0.5740 0.2376 0.079 Uiso 1 1 calc R . .
H16B H -0.4011 0.5517 0.2701 0.079 Uiso 1 1 calc R . .
C17 C -0.2794(9) 0.5096(3) 0.2691(6) 0.053(3) Uani 1 1 d . . .
H17A H -0.2512 0.5176 0.3203 0.064 Uiso 1 1 calc R . .
H17B H -0.2216 0.5058 0.2381 0.064 Uiso 1 1 calc R . .
C18 C -0.2702(7) 0.3699(3) 0.0418(5) 0.035(3) Uani 1 1 d . . .
C19 C -0.3585(9) 0.3762(3) -0.0161(6) 0.051(3) Uani 1 1 d . . .
C20 C -0.4095(13) 0.4163(6) -0.0002(10) 0.146(7) Uani 1 1 d . . .
H20A H -0.4415 0.4131 0.0467 0.219 Uiso 1 1 calc R . .
H20B H -0.4619 0.4228 -0.0410 0.219 Uiso 1 1 calc R . .
H20C H -0.3601 0.4405 0.0045 0.219 Uiso 1 1 calc R . .
C21 C -0.4202(11) 0.3363(5) -0.0360(8) 0.106(5) Uani 1 1 d . . .
H21A H -0.4545 0.3267 0.0075 0.159 Uiso 1 1 calc R . .
H21B H -0.3757 0.3127 -0.0510 0.159 Uiso 1 1 calc R . .
H21C H -0.4712 0.3432 -0.0775 0.159 Uiso 1 1 calc R . .
C22 C -0.3135(14) 0.3853(6) -0.0932(8) 0.136(7) Uani 1 1 d . . .
H22A H -0.3695 0.3891 -0.1325 0.204 Uiso 1 1 calc R . .
H22B H -0.2711 0.3604 -0.1058 0.204 Uiso 1 1 calc R . .
H22C H -0.2721 0.4122 -0.0893 0.204 Uiso 1 1 calc R . .
C23 C -0.3418(9) 0.3070(3) 0.1224(7) 0.057(4) Uani 1 1 d . . .
H23A H -0.3863 0.2972 0.0774 0.068 Uiso 1 1 calc R . .
C24 C -0.4038(11) 0.3257(4) 0.1770(11) 0.116(6) Uani 1 1 d . . .
H24A H -0.4417 0.3514 0.1548 0.139 Uiso 1 1 calc R . .
H24B H -0.3591 0.3362 0.2207 0.139 Uiso 1 1 calc R . .
C25 C -0.4782(11) 0.2923(4) 0.2025(10) 0.091(5) Uani 1 1 d . . .
H25A H -0.5207 0.3059 0.2389 0.109 Uiso 1 1 calc R . .
H25B H -0.5235 0.2817 0.1592 0.109 Uiso 1 1 calc R . .
C26 C -0.4188(11) 0.2548(5) 0.2379(7) 0.091(5) Uani 1 1 d . . .
H26A H -0.4662 0.2321 0.2541 0.110 Uiso 1 1 calc R . .
H26B H -0.3765 0.2654 0.2827 0.110 Uiso 1 1 calc R . .
C27 C -0.3510(12) 0.2345(4) 0.1833(11) 0.108(6) Uani 1 1 d . . .
H27A H -0.3938 0.2217 0.1406 0.129 Uiso 1 1 calc R . .
H27B H -0.3104 0.2104 0.2084 0.129 Uiso 1 1 calc R . .
C28 C -0.2796(9) 0.2687(3) 0.1545(8) 0.070(4) Uani 1 1 d . . .
H28A H -0.2307 0.2790 0.1960 0.084 Uiso 1 1 calc R . .
H28B H -0.2407 0.2555 0.1155 0.084 Uiso 1 1 calc R . .
C29 C -0.1462(8) 0.4290(3) 0.0155(6) 0.045(3) Uani 1 1 d . . .
H29A H -0.1956 0.4376 -0.0276 0.054 Uiso 1 1 calc R . .
C30 C -0.1216(18) 0.4697(4) 0.0657(12) 0.203(9) Uani 1 1 d . . .
H30A H -0.0731 0.4607 0.1083 0.243 Uiso 1 1 calc R . .
H30B H -0.1850 0.4795 0.0865 0.243 Uiso 1 1 calc R . .
C31 C -0.0755(15) 0.5098(5) 0.0259(11) 0.145(7) Uani 1 1 d . . .
H31A H -0.1248 0.5209 -0.0146 0.174 Uiso 1 1 calc R . .
H31B H -0.0592 0.5339 0.0620 0.174 Uiso 1 1 calc R . .
C32 C 0.0146(11) 0.4948(4) -0.0043(8) 0.082(5) Uani 1 1 d . . .
H32A H 0.0348 0.5172 -0.0405 0.098 Uiso 1 1 calc R . .
H32B H 0.0698 0.4932 0.0368 0.098 Uiso 1 1 calc R . .
C33 C 0.0079(12) 0.4561(5) -0.0383(14) 0.144(9) Uani 1 1 d . . .
H33A H 0.0786 0.4458 -0.0414 0.173 Uiso 1 1 calc R . .
H33B H -0.0207 0.4619 -0.0903 0.173 Uiso 1 1 calc R . .
C34 C -0.0492(9) 0.4184(4) -0.0116(11) 0.113(6) Uani 1 1 d . . .
H34A H -0.0609 0.3969 -0.0530 0.136 Uiso 1 1 calc R . .
H34B H -0.0063 0.4037 0.0292 0.136 Uiso 1 1 calc R . .
C35 C 0.1297(7) 0.3104(3) 0.0323(6) 0.045(3) Uani 1 1 d . . .
C36 C 0.2038(8) 0.3077(3) -0.0288(6) 0.047(3) Uani 1 1 d . . .
C37 C 0.1570(10) 0.3350(5) -0.0926(7) 0.076(4) Uani 1 1 d . . .
H37A H 0.2013 0.3344 -0.1336 0.114 Uiso 1 1 calc R . .
H37B H 0.1491 0.3654 -0.0759 0.114 Uiso 1 1 calc R . .
H37C H 0.0902 0.3228 -0.1101 0.114 Uiso 1 1 calc R . .
C38 C 0.3067(9) 0.3272(5) -0.0112(8) 0.096(5) Uani 1 1 d . . .
H38A H 0.3464 0.3239 -0.0545 0.143 Uiso 1 1 calc R . .
H38B H 0.3415 0.3121 0.0320 0.143 Uiso 1 1 calc R . .
H38C H 0.2999 0.3587 0.0003 0.143 Uiso 1 1 calc R . .
C39 C 0.2224(11) 0.2621(4) -0.0538(8) 0.084(5) Uani 1 1 d . . .
H39A H 0.2693 0.2627 -0.0932 0.125 Uiso 1 1 calc R . .
H39B H 0.1578 0.2487 -0.0734 0.125 Uiso 1 1 calc R . .
H39C H 0.2525 0.2447 -0.0114 0.125 Uiso 1 1 calc R . .
C40 C 0.2210(9) 0.3549(4) 0.1362(6) 0.045(3) Uani 1 1 d . . .
H40A H 0.2878 0.3443 0.1206 0.054 Uiso 1 1 calc R . .
C41 C 0.2073(10) 0.4018(4) 0.1182(8) 0.078(4) Uani 1 1 d . . .
H41A H 0.1426 0.4118 0.1366 0.093 Uiso 1 1 calc R . .
H41B H 0.2007 0.4052 0.0631 0.093 Uiso 1 1 calc R . .
C42 C 0.2935(11) 0.4323(5) 0.1510(8) 0.089(5) Uani 1 1 d . . .
H42A H 0.3589 0.4241 0.1318 0.107 Uiso 1 1 calc R . .
H42B H 0.2781 0.4634 0.1378 0.107 Uiso 1 1 calc R . .
C43 C 0.2986(11) 0.4257(5) 0.2360(9) 0.098(5) Uani 1 1 d . . .
H43A H 0.3585 0.4417 0.2596 0.117 Uiso 1 1 calc R . .
H43B H 0.2371 0.4387 0.2548 0.117 Uiso 1 1 calc R . .
C44 C 0.3059(12) 0.3797(4) 0.2586(8) 0.085(5) Uani 1 1 d . . .
H44A H 0.3029 0.3777 0.3134 0.102 Uiso 1 1 calc R . .
H44B H 0.3723 0.3677 0.2466 0.102 Uiso 1 1 calc R . .
C45 C 0.2205(11) 0.3521(4) 0.2194(7) 0.077(5) Uani 1 1 d . . .
H45A H 0.2288 0.3209 0.2354 0.093 Uiso 1 1 calc R . .
H45B H 0.1541 0.3626 0.2342 0.093 Uiso 1 1 calc R . .
C46 C -0.0186(8) 0.2667(4) -0.0352(7) 0.057(4) Uani 1 1 d . . .
H46A H 0.0274 0.2621 -0.0759 0.068 Uiso 1 1 calc R . .
C47 C -0.1098(10) 0.2959(5) -0.0658(8) 0.078(4) Uani 1 1 d . . .
H47A H -0.1539 0.3030 -0.0256 0.094 Uiso 1 1 calc R . .
H47B H -0.0855 0.3238 -0.0867 0.094 Uiso 1 1 calc R . .
C48 C -0.1678(12) 0.2683(6) -0.1268(8) 0.099(6) Uani 1 1 d . . .
H48A H -0.2249 0.2862 -0.1504 0.118 Uiso 1 1 calc R . .
H48B H -0.1216 0.2616 -0.1658 0.118 Uiso 1 1 calc R . .
C49 C -0.2081(11) 0.2275(6) -0.1008(8) 0.117(6) Uani 1 1 d . . .
H49A H -0.2507 0.2329 -0.0590 0.141 Uiso 1 1 calc R . .
H49B H -0.2500 0.2124 -0.1417 0.141 Uiso 1 1 calc R . .
C50 C -0.1205(12) 0.2013(5) -0.0761(10) 0.111(6) Uani 1 1 d . . .
H50A H -0.0797 0.1955 -0.1187 0.133 Uiso 1 1 calc R . .
H50B H -0.1428 0.1726 -0.0568 0.133 Uiso 1 1 calc R . .
C51 C -0.0543(10) 0.2261(4) -0.0135(7) 0.062(4) Uani 1 1 d . . .
H51A H -0.0952 0.2306 0.0296 0.075 Uiso 1 1 calc R . .
H51B H 0.0046 0.2074 0.0037 0.075 Uiso 1 1 calc R . .
C52 C 0.0630(10) 0.2279(4) 0.2020(7) 0.074(3) Uani 1 1 d DU . .
C53 C 0.1649(12) 0.2232(6) 0.1590(9) 0.128(5) Uani 1 1 d U . .
H53A H 0.1780 0.2511 0.1339 0.193 Uiso 1 1 calc R . .
H53B H 0.1557 0.1996 0.1218 0.193 Uiso 1 1 calc R . .
H53C H 0.2227 0.2162 0.1952 0.193 Uiso 1 1 calc R . .
O1 O -0.1224(10) 0.0486(5) 0.3177(7) 0.202(8) Uani 1 1 d D . .
C55 C -0.2104(11) 0.0575(6) 0.3548(11) 0.342(19) Uani 1 1 d D . .
H55A H -0.2737 0.0521 0.3221 0.410 Uiso 1 1 calc R . .
H55B H -0.2105 0.0880 0.3744 0.410 Uiso 1 1 calc R . .
C56 C -0.1966(11) 0.0254(5) 0.4142(11) 0.235(11) Uani 1 1 d D . .
H56A H -0.1921 0.0409 0.4630 0.283 Uiso 1 1 calc R . .
H56B H -0.2567 0.0057 0.4119 0.283 Uiso 1 1 calc R . .
C57 C -0.1132(9) 0.0013(5) 0.4098(9) 0.122(7) Uani 1 1 d D . .
H57A H -0.0707 0.0017 0.4582 0.146 Uiso 1 1 calc R . .
H57B H -0.1316 -0.0296 0.3974 0.146 Uiso 1 1 calc R . .
C58 C -0.0630(8) 0.0189(4) 0.3567(7) 0.077(5) Uani 1 1 d D . .
H58A H -0.0426 -0.0046 0.3228 0.092 Uiso 1 1 calc R . .
H58B H -0.0005 0.0335 0.3794 0.092 Uiso 1 1 calc R . .
O2 O 0.4039(15) -0.0918(5) 0.6614(9) 0.427(18) Uani 1 1 d D . .
C59 C 0.4816(17) -0.0769(5) 0.7151(16) 0.33(2) Uani 1 1 d D . .
H59A H 0.4556 -0.0581 0.7542 0.399 Uiso 1 1 calc R . .
H59B H 0.5381 -0.0619 0.6924 0.399 Uiso 1 1 calc R . .
C60 C 0.5074(13) -0.1211(7) 0.7409(16) 0.31(2) Uani 1 1 d D . .
H60A H 0.5444 -0.1370 0.7035 0.372 Uiso 1 1 calc R . .
H60B H 0.5509 -0.1201 0.7888 0.372 Uiso 1 1 calc R . .
C61 C 0.4188(16) -0.1410(8) 0.7500(11) 0.38(3) Uani 1 1 d D . .
H61A H 0.4265 -0.1735 0.7511 0.460 Uiso 1 1 calc R . .
H61B H 0.3908 -0.1311 0.7966 0.460 Uiso 1 1 calc R . .
C62 C 0.3602(14) -0.1280(5) 0.6899(12) 0.252(17) Uani 1 1 d D . .
H62A H 0.2912 -0.1207 0.7037 0.303 Uiso 1 1 calc R . .
H62B H 0.3542 -0.1519 0.6522 0.303 Uiso 1 1 calc R . .
O3 O -0.1707(15) -0.1304(6) 0.6197(9) 0.355(17) Uani 1 1 d D . .
C63 C -0.2699(15) -0.1141(7) 0.6243(18) 0.558(19) Uani 1 1 d D . .
H63A H -0.2888 -0.1124 0.6764 0.670 Uiso 1 1 calc R . .
H63B H -0.3221 -0.1307 0.5927 0.670 Uiso 1 1 calc R . .
C64 C -0.2482(18) -0.0712(6) 0.5936(13) 0.30(2) Uani 1 1 d D . .
H64A H -0.3121 -0.0569 0.5728 0.362 Uiso 1 1 calc R . .
H64B H -0.2152 -0.0519 0.6332 0.362 Uiso 1 1 calc R . .
C65 C -0.1859(18) -0.0774(6) 0.5396(12) 0.30(2) Uani 1 1 d D . .
H65A H -0.2218 -0.0911 0.4946 0.362 Uiso 1 1 calc R . .
H65B H -0.1537 -0.0495 0.5255 0.362 Uiso 1 1 calc R . .
C66 C -0.1186(15) -0.1048(7) 0.5739(16) 0.49(3) Uani 1 1 d D . .
H66A H -0.0644 -0.0880 0.6035 0.591 Uiso 1 1 calc R . .
H66B H -0.0867 -0.1232 0.5370 0.591 Uiso 1 1 calc R . .
C54 C 0.0254(15) 0.1868(3) 0.2453(8) 0.125(5) Uani 1 1 d DU . .
H54A H -0.0372 0.1944 0.2680 0.188 Uiso 1 1 calc R . .
H54D H 0.0781 0.1781 0.2845 0.188 Uiso 1 1 calc R . .
H54B H 0.0118 0.1622 0.2103 0.188 Uiso 1 1 calc R . .
N7 N 0.0135(7) 0.2589(3) 0.1966(6) 0.058(3) Uani 1 1 d U . .

loop_
_atom_site_aniso_label
_atom_site_aniso_U_11
_atom_site_aniso_U_22
_atom_site_aniso_U_33
_atom_site_aniso_U_23
_atom_site_aniso_U_13
_atom_site_aniso_U_12
Ga1 0.0352(6) 0.0539(7) 0.0363(6) -0.0064(6) 0.0030(5) 0.0040(6)
Ga2 0.0295(5) 0.0416(6) 0.0305(6) -0.0006(6) 0.0024(5) -0.0029(6)
Ga3 0.0350(6) 0.0452(6) 0.0333(6) -0.0007(6) 0.0061(5) 0.0029(6)
I1 0.0776(6) 0.1127(7) 0.1147(8) -0.0426(7) 0.0065(6) -0.0130(7)
N1 0.028(4) 0.055(5) 0.033(5) 0.003(4) 0.005(4) 0.018(4)
N2 0.053(5) 0.042(5) 0.033(5) 0.000(4) -0.002(4) 0.014(4)
N3 0.036(5) 0.044(5) 0.065(6) 0.000(5) 0.007(5) -0.010(4)
N4 0.025(4) 0.023(4) 0.048(5) 0.011(4) -0.001(4) -0.002(3)
N5 0.035(5) 0.044(5) 0.037(5) -0.008(4) -0.012(4) -0.001(4)
N6 0.035(5) 0.070(6) 0.029(5) 0.000(4) 0.003(4) -0.006(4)
C1 0.028(5) 0.059(6) 0.038(6) -0.016(6) 0.001(5) 0.008(5)
C2 0.035(6) 0.076(8) 0.046(7) -0.001(6) -0.008(6) 0.012(6)
C3 0.052(7) 0.098(9) 0.051(8) -0.013(7) 0.007(6) 0.011(7)
C4 0.033(6) 0.091(9) 0.079(9) -0.011(8) -0.002(6) -0.008(7)
C5 0.066(8) 0.119(10) 0.066(8) 0.034(8) 0.026(7) 0.047(8)
C6 0.036(6) 0.067(7) 0.057(8) 0.008(6) 0.003(6) 0.011(6)
C7 0.095(9) 0.053(7) 0.059(8) -0.024(6) -0.046(7) 0.031(7)
C8 0.087(9) 0.115(11) 0.079(10) -0.014(9) -0.049(8) 0.048(9)
C9 0.063(7) 0.093(9) 0.051(7) -0.003(7) -0.021(6) 0.034(8)
C10 0.057(7) 0.053(7) 0.076(9) 0.000(6) 0.003(7) 0.020(6)
C11 0.044(6) 0.061(7) 0.062(8) -0.025(6) 0.002(6) 0.012(6)
C12 0.066(7) 0.069(7) 0.010(5) -0.013(5) -0.001(5) 0.024(6)
C13 0.069(8) 0.058(7) 0.037(6) -0.021(6) -0.013(6) 0.020(6)
C14 0.068(7) 0.038(6) 0.058(8) -0.007(5) -0.011(7) 0.011(6)
C15 0.094(9) 0.066(8) 0.065(9) -0.027(7) 0.007(8) 0.021(8)
C16 0.073(8) 0.043(6) 0.083(10) 0.013(7) 0.014(8) 0.016(6)
C17 0.069(8) 0.052(6) 0.038(6) -0.002(5) -0.004(6) 0.000(6)
C18 0.037(5) 0.037(6) 0.027(5) 0.012(4) -0.017(5) 0.012(5)
C19 0.055(7) 0.055(7) 0.038(6) 0.003(5) -0.022(6) 0.011(6)
C20 0.134(12) 0.168(16) 0.118(13) -0.033(12) -0.092(11) 0.073(13)
C21 0.098(10) 0.131(12) 0.075(9) 0.038(9) -0.064(8) -0.046(10)
C22 0.170(15) 0.181(14) 0.051(9) 0.057(9) -0.020(10) -0.108(13)
C23 0.051(7) 0.038(6) 0.079(9) 0.016(6) -0.008(7) -0.005(6)
C24 0.104(10) 0.040(7) 0.221(19) 0.004(9) 0.107(12) -0.003(7)
C25 0.082(9) 0.081(9) 0.116(13) 0.008(9) 0.044(10) -0.017(8)
C26 0.074(9) 0.149(13) 0.050(8) 0.040(9) -0.001(8) -0.029(10)
C27 0.106(11) 0.055(8) 0.173(16) 0.038(9) 0.067(12) -0.017(8)
C28 0.052(7) 0.049(6) 0.116(11) 0.048(7) 0.036(7) 0.020(6)
C29 0.040(6) 0.053(6) 0.040(7) 0.005(6) 0.001(5) 0.001(5)
C30 0.36(2) 0.053(9) 0.236(18) -0.015(10) 0.239(17) -0.070(12)
C31 0.201(15) 0.085(10) 0.166(16) 0.035(11) 0.107(14) -0.069(11)
C32 0.093(10) 0.066(8) 0.088(11) 0.013(8) 0.010(9) -0.050(8)
C33 0.076(10) 0.080(11) 0.28(3) 0.023(15) 0.045(14) -0.031(10)
C34 0.054(7) 0.051(8) 0.247(19) 0.035(10) 0.088(10) -0.015(6)
C35 0.019(5) 0.055(6) 0.063(8) 0.019(6) 0.007(5) -0.010(5)
C36 0.042(6) 0.055(7) 0.047(7) -0.003(6) 0.015(6) -0.008(6)
C37 0.075(9) 0.109(10) 0.046(8) 0.006(8) 0.021(7) -0.019(8)
C38 0.043(7) 0.178(14) 0.072(10) -0.028(10) 0.036(7) -0.048(9)
C39 0.068(8) 0.087(9) 0.101(11) -0.045(8) 0.038(8) -0.003(8)
C40 0.044(6) 0.055(7) 0.034(6) -0.018(5) 0.001(5) -0.003(6)
C41 0.077(9) 0.063(8) 0.088(10) -0.006(8) -0.023(8) -0.021(8)
C42 0.085(9) 0.111(11) 0.068(10) 0.015(8) -0.016(8) -0.054(9)
C43 0.062(8) 0.129(12) 0.104(12) -0.055(10) 0.018(9) -0.036(9)
C44 0.107(11) 0.068(8) 0.068(9) -0.014(7) -0.049(9) -0.008(8)
C45 0.090(10) 0.072(9) 0.066(9) -0.005(7) -0.012(8) -0.008(8)
C46 0.037(6) 0.071(8) 0.062(8) -0.016(7) 0.006(6) -0.021(6)
C47 0.061(8) 0.097(10) 0.069(9) -0.028(8) -0.035(7) 0.001(8)
C48 0.075(10) 0.163(14) 0.055(9) -0.047(10) -0.008(8) 0.003(11)
C49 0.067(9) 0.217(16) 0.075(9) -0.096(10) 0.043(8) -0.074(10)
C50 0.069(9) 0.117(11) 0.147(14) -0.086(10) 0.021(10) -0.029(9)
C51 0.069(8) 0.064(7) 0.052(7) -0.010(6) -0.011(7) -0.028(7)
C52 0.078(7) 0.075(7) 0.060(8) 0.018(6) -0.040(5) 0.001(6)
C53 0.144(8) 0.169(12) 0.069(10) -0.005(9) -0.003(7) 0.124(8)
O1 0.166(12) 0.293(19) 0.147(14) 0.012(14) 0.011(11) 0.099(14)
C55 0.163(14) 0.53(4) 0.34(4) -0.08(4) 0.03(2) 0.26(2)
C56 0.216(18) 0.158(16) 0.37(3) 0.132(17) 0.225(19) 0.126(14)
C57 0.047(9) 0.153(15) 0.166(19) 0.018(14) 0.015(11) 0.010(11)
C58 0.044(7) 0.110(11) 0.078(10) 0.001(9) 0.015(8) 0.018(8)
O2 0.91(5) 0.174(14) 0.24(2) -0.071(16) 0.27(3) -0.20(3)
C59 0.27(4) 0.103(15) 0.60(6) -0.16(3) -0.11(4) 0.00(2)
C60 0.26(3) 0.39(5) 0.25(3) 0.09(4) -0.11(3) 0.09(4)
C61 0.32(4) 0.72(8) 0.09(2) 0.08(3) -0.01(3) -0.28(5)
C62 0.24(3) 0.105(15) 0.39(4) -0.08(2) -0.13(3) -0.057(17)
O3 0.60(4) 0.30(2) 0.135(14) 0.062(16) -0.16(2) 0.03(3)
C63 0.59(3) 0.67(4) 0.36(5) 0.27(4) -0.29(4) -0.560
C64 0.61(8) 0.16(2) 0.14(2) 0.074(18) 0.07(3) 0.05(3)
C65 0.50(6) 0.178(19) 0.25(3) 0.16(2) 0.15(3) 0.00(3)
C66 0.76(6) 0.091(18) 0.72(7) -0.02(3) 0.58(5) 0.04(3)
C54 0.238(15) 0.022(5) 0.100(11) -0.005(6) -0.072(9) -0.004(8)
N7 0.048(5) 0.054(5) 0.071(7) -0.026(5) 0.001(5) 0.017(4)

loop_
_atom_type_symbol
_atom_type_description
_atom_type_scat_dispersion_real
_atom_type_scat_dispersion_imag
_atom_type_scat_source
C C 0.0033 0.0016 'International Tables Vol C Tables 4.2.6.8 and 6.1.1.4'
H H 0.0000 0.0000 'International Tables Vol C Tables 4.2.6.8 and 6.1.1.4'
N N 0.0061 0.0033 'International Tables Vol C Tables 4.2.6.8 and 6.1.1.4'
O O 0.0106 0.0060 'International Tables Vol C Tables 4.2.6.8 and 6.1.1.4'
Ga Ga 0.2307 1.6083 'International Tables Vol C Tables 4.2.6.8 and 6.1.1.4'
I I -0.4742 1.8119 'International Tables Vol C Tables 4.2.6.8 and 6.1.1.4'

loop_
_geom_angle_atom_site_label_1
_geom_angle_atom_site_label_2
_geom_angle_atom_site_label_3
_geom_angle
_geom_angle_site_symmetry_1
_geom_angle_site_symmetry_3
_geom_angle_publ_flag
N1 Ga1 N2 66.6(3) . . ?
N1 Ga1 Ga2 125.0(2) . . ?
N2 Ga1 Ga2 129.3(2) . . ?
N1 Ga1 C1 33.6(3) . . ?
N2 Ga1 C1 33.0(3) . . ?
Ga2 Ga1 C1 135.5(2) . . ?
N1 Ga1 I1 107.1(2) . . ?
N2 Ga1 I1 109.0(2) . . ?
Ga2 Ga1 I1 111.73(6) . . ?
C1 Ga1 I1 112.6(2) . . ?
N3 Ga2 N4 65.9(3) . . ?
N3 Ga2 Ga1 112.7(3) . . ?
N4 Ga2 Ga1 112.4(2) . . ?
N3 Ga2 Ga3 112.5(3) . . ?
N4 Ga2 Ga3 114.5(2) . . ?
Ga1 Ga2 Ga3 124.45(6) . . ?
N3 Ga2 C18 33.5(3) . . ?
N4 Ga2 C18 32.5(3) . . ?
Ga1 Ga2 C18 118.1(2) . . ?
Ga3 Ga2 C18 117.4(2) . . ?
N5 Ga3 N6 68.2(3) . . ?
N5 Ga3 N7 109.1(4) . . ?
N6 Ga3 N7 109.7(4) . . ?
N5 Ga3 Ga2 125.2(2) . . ?
N6 Ga3 Ga2 122.9(2) . . ?
N7 Ga3 Ga2 113.7(3) . . ?
N5 Ga3 C35 34.6(3) . . ?
N6 Ga3 C35 33.7(3) . . ?
N7 Ga3 C35 115.0(4) . . ?
Ga2 Ga3 C35 131.2(2) . . ?
C1 N1 C6 132.9(9) . . ?
C1 N1 Ga1 94.4(6) . . ?
C6 N1 Ga1 132.6(7) . . ?
C1 N2 C12 131.2(9) . . ?
C1 N2 Ga1 93.2(6) . . ?
C12 N2 Ga1 135.6(7) . . ?
C18 N3 C23 131.4(8) . . ?
C18 N3 Ga2 94.5(6) . . ?
C23 N3 Ga2 134.0(7) . . ?
C18 N4 C29 133.2(8) . . ?
C18 N4 Ga2 94.5(5) . . ?
C29 N4 Ga2 132.2(6) . . ?
C35 N5 C40 127.4(9) . . ?
C35 N5 Ga3 93.0(6) . . ?
C40 N5 Ga3 138.5(7) . . ?
C35 N6 C46 132.4(9) . . ?
C35 N6 Ga3 92.9(7) . . ?
C46 N6 Ga3 134.7(7) . . ?
N2 C1 N1 105.8(9) . . ?
N2 C1 C2 123.8(9) . . ?
N1 C1 C2 130.3(10) . . ?
N2 C1 Ga1 53.8(5) . . ?
N1 C1 Ga1 52.1(5) . . ?
C2 C1 Ga1 175.9(7) . . ?
C1 C2 C3 113.1(10) . . ?
C1 C2 C5 112.9(9) . . ?
C3 C2 C5 109.6(10) . . ?
C1 C2 C4 107.3(9) . . ?
C3 C2 C4 109.7(9) . . ?
C5 C2 C4 103.7(10) . . ?
N1 C6 C11 106.3(9) . . ?
N1 C6 C7 109.4(9) . . ?
C11 C6 C7 109.6(9) . . ?
C8 C7 C6 112.1(10) . . ?
C7 C8 C9 110.3(11) . . ?
C10 C9 C8 113.3(10) . . ?
C9 C10 C11 110.3(9) . . ?
C6 C11 C10 111.0(9) . . ?
N2 C12 C13 108.7(8) . . ?
N2 C12 C17 111.5(9) . . ?
C13 C12 C17 108.4(9) . . ?
C12 C13 C14 111.1(8) . . ?
C15 C14 C13 113.0(10) . . ?
C16 C15 C14 106.4(10) . . ?
C17 C16 C15 113.0(10) . . ?
C16 C17 C12 113.0(9) . . ?
N4 C18 N3 105.0(7) . . ?
N4 C18 C19 128.6(8) . . ?
N3 C18 C19 125.9(9) . . ?
N4 C18 Ga2 53.0(4) . . ?
N3 C18 Ga2 52.0(4) . . ?
C19 C18 Ga2 175.3(8) . . ?
C20 C19 C21 118.9(12) . . ?
C20 C19 C18 108.6(10) . . ?
C21 C19 C18 115.9(9) . . ?
C20 C19 C22 104.2(12) . . ?
C21 C19 C22 100.0(10) . . ?
C18 C19 C22 107.5(10) . . ?
C24 C23 N3 110.5(9) . . ?
C24 C23 C28 111.3(12) . . ?
N3 C23 C28 105.6(9) . . ?
C23 C24 C25 111.3(11) . . ?
C26 C25 C24 108.1(12) . . ?
C25 C26 C27 110.6(12) . . ?
C26 C27 C28 111.3(12) . . ?
C23 C28 C27 108.9(10) . . ?
N4 C29 C34 113.2(9) . . ?
N4 C29 C30 112.1(10) . . ?
C34 C29 C30 103.2(12) . . ?
C29 C30 C31 115.0(15) . . ?
C32 C31 C30 107.5(14) . . ?
C33 C32 C31 115.7(14) . . ?
C32 C33 C34 123.7(19) . . ?
C29 C34 C33 115.4(12) . . ?
N6 C35 N5 105.8(9) . . ?
N6 C35 C36 122.6(10) . . ?
N5 C35 C36 131.4(8) . . ?
N6 C35 Ga3 53.5(5) . . ?
N5 C35 Ga3 52.4(5) . . ?
C36 C35 Ga3 176.0(8) . . ?
C39 C36 C38 105.3(11) . . ?
C39 C36 C37 110.5(11) . . ?
C38 C36 C37 104.3(10) . . ?
C39 C36 C35 113.6(9) . . ?
C38 C36 C35 117.0(10) . . ?
C37 C36 C35 105.8(9) . . ?
N5 C40 C41 113.6(10) . . ?
N5 C40 C45 107.3(9) . . ?
C41 C40 C45 105.3(10) . . ?
C40 C41 C42 115.2(11) . . ?
C43 C42 C41 105.5(11) . . ?
C44 C43 C42 113.5(12) . . ?
C43 C44 C45 111.8(12) . . ?
C40 C45 C44 111.0(11) . . ?
C51 C46 N6 113.5(10) . . ?
C51 C46 C47 109.5(10) . . ?
N6 C46 C47 107.0(9) . . ?
C48 C47 C46 105.3(11) . . ?
C49 C48 C47 114.4(13) . . ?
C50 C49 C48 105.4(12) . . ?
C49 C50 C51 109.8(12) . . ?
C46 C51 C50 114.1(12) . . ?
N7 C52 C54 119.4(13) . . ?
N7 C52 C53 121.6(12) . . ?
C54 C52 C53 118.6(12) . . ?
C58 O1 C55 110.1(12) . . ?
O1 C55 C56 99.5(11) . . ?
C57 C56 C55 112.1(13) . . ?
C58 C57 C56 107.0(12) . . ?
C57 C58 O1 109.8(10) . . ?
C62 O2 C59 107.8(14) . . ?
O2 C59 C60 93.3(12) . . ?
C61 C60 C59 105.9(16) . . ?
C62 C61 C60 102.5(16) . . ?
C61 C62 O2 108.1(14) . . ?
C66 O3 C63 110.9(15) . . ?
O3 C63 C64 94.4(14) . . ?
C65 C64 C63 107.7(17) . . ?
C66 C65 C64 100.4(17) . . ?
C65 C66 O3 106.5(15) . . ?
C52 N7 Ga3 133.9(10) . . ?

loop_
_geom_bond_atom_site_label_1
_geom_bond_atom_site_label_2
_geom_bond_distance
_geom_bond_site_symmetry_2
_geom_bond_publ_flag
Ga1 N1 1.939(8) . ?
Ga1 N2 1.981(9) . ?
Ga1 Ga2 2.4172(16) . ?
Ga1 C1 2.452(10) . ?
Ga1 I1 2.5666(16) . ?
Ga2 N3 1.958(8) . ?
Ga2 N4 1.984(7) . ?
Ga2 Ga3 2.4358(15) . ?
Ga2 C18 2.475(9) . ?
Ga3 N5 1.947(8) . ?
Ga3 N6 1.974(8) . ?
Ga3 N7 2.018(10) . ?
Ga3 C35 2.454(11) . ?
N1 C1 1.360(12) . ?
N1 C6 1.449(13) . ?
N2 C1 1.338(13) . ?
N2 C12 1.422(12) . ?
N3 C18 1.370(12) . ?
N3 C23 1.504(13) . ?
N4 C18 1.333(11) . ?
N4 C29 1.391(12) . ?
N5 C35 1.397(14) . ?
N5 C40 1.411(13) . ?
N6 C35 1.362(12) . ?
N6 C46 1.451(14) . ?
C1 C2 1.488(15) . ?
C2 C3 1.521(16) . ?
C2 C5 1.556(16) . ?
C2 C4 1.558(15) . ?
C6 C11 1.532(15) . ?
C6 C7 1.560(15) . ?
C7 C8 1.499(17) . ?
C8 C9 1.537(18) . ?
C9 C10 1.484(17) . ?
C10 C11 1.618(16) . ?
C12 C13 1.523(14) . ?
C12 C17 1.533(15) . ?
C13 C14 1.559(14) . ?
C14 C15 1.535(16) . ?
C15 C16 1.520(17) . ?
C16 C17 1.503(15) . ?
C18 C19 1.501(13) . ?
C19 C20 1.431(19) . ?
C19 C21 1.483(17) . ?
C19 C22 1.579(18) . ?
C23 C24 1.447(18) . ?
C23 C28 1.507(15) . ?
C24 C25 1.509(17) . ?
C25 C26 1.491(19) . ?
C26 C27 1.51(2) . ?
C27 C28 1.521(17) . ?
C29 C34 1.446(16) . ?
C29 C30 1.546(19) . ?
C30 C31 1.559(18) . ?
C31 C32 1.42(2) . ?
C32 C33 1.32(2) . ?
C33 C34 1.473(18) . ?
C35 C36 1.536(15) . ?
C36 C39 1.482(16) . ?
C36 C38 1.488(15) . ?
C36 C37 1.500(16) . ?
C40 C41 1.467(16) . ?
C40 C45 1.497(17) . ?
C41 C42 1.539(17) . ?
C42 C43 1.53(2) . ?
C43 C44 1.452(19) . ?
C44 C45 1.524(18) . ?
C46 C51 1.387(16) . ?
C46 C47 1.552(17) . ?
C47 C48 1.527(18) . ?
C48 C49 1.44(2) . ?
C49 C50 1.44(2) . ?
C50 C51 1.554(18) . ?
C52 N7 1.144(14) . ?
C52 C54 1.573(14) . ?
C52 C53 1.61(2) . ?
O1 C58 1.348(15) . ?
O1 C55 1.415(17) . ?
C55 C56 1.442(19) . ?
C56 C57 1.328(16) . ?
C57 C58 1.320(16) . ?
O2 C62 1.361(17) . ?
O2 C59 1.42(2) . ?
C59 C60 1.45(2) . ?
C60 C61 1.338(19) . ?
C61 C62 1.328(19) . ?
O3 C66 1.361(19) . ?
O3 C63 1.41(2) . ?
C63 C64 1.45(2) . ?
C64 C65 1.339(19) . ?
C65 C66 1.32(2) . ?
